data_7103305
loop_
_publ_author_name
'Maulucci, N'
'Izzo, I'
'Bifulco, G'
'Aliberti, A'
'De Cola, C'
'Comegna, D'
'Gaeta, C'
'Napolitano, A'
'Pizza, C'
'Tedesco, C'
'Flot, D'
'De Riccardis, F'

_publ_section_title
;
 Synthesis, structures, and properties of nine-, twelve-, and
 eighteen-membered N-benzyloxyethyl cyclic alpha-peptoids.
;
_journal_issue 33
_journal_name_full 'Chemical communications (Cambridge, England)'
_journal_page_first 3927
_journal_page_last 3929
_journal_paper_doi 10.1039/b806508j
_journal_year 2008
_chemical_formula_moiety 'C 44 H 52 N 4 O 8'
_chemical_formula_sum 'C44 H52 N4 O8'
_chemical_formula_weight 764.90
_chemical_name_systematic
;
?
;
_space_group_IT_number 15
_symmetry_cell_setting monoclinic
_symmetry_space_group_name_Hall '-C 2yc'
_symmetry_space_group_name_H-M 'C 1 2/c 1'
_atom_sites_solution_hydrogens geom
_atom_sites_solution_primary direct
_atom_sites_solution_secondary difmap
_audit_creation_method SHELXL-97
_cell_angle_alpha 90.00
_cell_angle_beta 98.171(5)
_cell_angle_gamma 90.00
_cell_formula_units_Z 4
_cell_length_a 18.554(3)
_cell_length_b 5.387(2)
_cell_length_c 40.021(5)
_cell_measurement_reflns_used 8026
_cell_measurement_temperature 293(2)
_cell_measurement_theta_max 30.48
_cell_measurement_theta_min 2.52
_cell_volume 3959.5(17)
_computing_structure_refinement 'SHELXL-97 (Sheldrick, 1997)'
_computing_structure_solution 'SIR-97 (Altomare, 1994)'
_diffrn_ambient_temperature 293(2)
_diffrn_measured_fraction_theta_full 0.958
_diffrn_measured_fraction_theta_max 0.958
_diffrn_measurement_device_type 'ESRF beamline ID23-2 MD2m diffractometer'
_diffrn_radiation_source synchrotron
_diffrn_radiation_wavelength 0.87260
_diffrn_reflns_av_R_equivalents 0.0000
_diffrn_reflns_av_sigmaI/netI 0.0473
_diffrn_reflns_limit_h_max 21
_diffrn_reflns_limit_h_min 0
_diffrn_reflns_limit_k_max 6
_diffrn_reflns_limit_k_min 0
_diffrn_reflns_limit_l_max 45
_diffrn_reflns_limit_l_min -46
_diffrn_reflns_number 3129
_diffrn_reflns_theta_full 30.48
_diffrn_reflns_theta_max 30.48
_diffrn_reflns_theta_min 2.52
_exptl_absorpt_coefficient_mu 0.089
_exptl_absorpt_correction_type none
_exptl_crystal_density_diffrn 1.283
_exptl_crystal_density_method 'not measured'
_exptl_crystal_F_000 1632
_exptl_crystal_size_max 0.5
_exptl_crystal_size_mid 0.05
_exptl_crystal_size_min 0.03
_refine_diff_density_max 0.383
_refine_diff_density_min -0.344
_refine_diff_density_rms 0.109
_refine_ls_extinction_coef 0.0123(10)
_refine_ls_extinction_expression Fc^*^=kFc[1+0.001xFc^2^\l^3^/sin(2\q)]^-1/4^
_refine_ls_extinction_method SHELXL
_refine_ls_goodness_of_fit_ref 1.157
_refine_ls_hydrogen_treatment constr
_refine_ls_matrix_type full
_refine_ls_number_parameters 254
_refine_ls_number_reflns 3129
_refine_ls_number_restraints 0
_refine_ls_restrained_S_all 1.157
_refine_ls_R_factor_all 0.0711
_refine_ls_R_factor_gt 0.0620
_refine_ls_shift/su_max 0.000
_refine_ls_shift/su_mean 0.000
_refine_ls_structure_factor_coef Fsqd
_refine_ls_weighting_details 'calc w=1/[\s^2^(Fo^2^)+(0.0716P)^2^+17.5044P] where P=(Fo^2^+2Fc^2^)/3'
_refine_ls_weighting_scheme calc
_refine_ls_wR_factor_gt 0.1734
_refine_ls_wR_factor_ref 0.1790
_reflns_number_gt 2763
_reflns_number_total 3129
_reflns_threshold_expression >2sigma(I)
_cod_data_source_file b806508j.txt
_cod_data_source_block ppe154
_cod_original_sg_symbol_H-M 'C 2/c'
_cod_database_code 7103305

loop_
_symmetry_equiv_pos_as_xyz
'x, y, z'
'-x, y, -z+1/2'
'x+1/2, y+1/2, z'
'-x+1/2, y+1/2, -z+1/2'
'-x, -y, -z'
'x, -y, z-1/2'
'-x+1/2, -y+1/2, -z'
'x+1/2, -y+1/2, z-1/2'

loop_
_atom_site_label
_atom_site_type_symbol
_atom_site_fract_x
_atom_site_fract_y
_atom_site_fract_z
_atom_site_U_iso_or_equiv
_atom_site_adp_type
_atom_site_occupancy
_atom_site_symmetry_multiplicity
_atom_site_calc_flag
_atom_site_refinement_flags
_atom_site_disorder_assembly
_atom_site_disorder_group
O1 O 0.45410(11) 0.2768(4) -0.03715(5) 0.0163(6) Uani 1 1 d . . .
O2 O 0.24319(11) -0.0874(4) -0.02959(5) 0.0114(5) Uani 1 1 d . . .
O3 O 0.31735(11) 0.3310(4) -0.12761(5) 0.0165(6) Uani 1 1 d . . .
O4 O 0.09529(10) 0.2626(4) -0.08879(5) 0.0130(5) Uani 1 1 d . . .
N1 N 0.33297(13) 0.2456(5) -0.05446(6) 0.0086(6) Uani 1 1 d . . .
N2 N 0.15830(12) 0.2002(4) -0.02063(6) 0.0070(6) Uani 1 1 d . . .
C1 C 0.39130(15) 0.3252(6) -0.03277(7) 0.0093(7) Uani 1 1 d . . .
C2 C 0.25805(15) 0.3180(6) -0.05234(7) 0.0088(7) Uani 1 1 d . . .
H2A H 0.2320 0.3397 -0.0749 0.011 Uiso 1 1 calc R . .
H2B H 0.2579 0.4759 -0.0407 0.011 Uiso 1 1 calc R . .
C3 C 0.21865(15) 0.1238(5) -0.03362(7) 0.0069(6) Uani 1 1 d . . .
C4 C 0.37717(16) 0.4691(6) -0.00116(7) 0.0089(6) Uani 1 1 d . . .
H4A H 0.4228 0.5297 0.0110 0.011 Uiso 1 1 calc R . .
H4B H 0.3459 0.6105 -0.0076 0.011 Uiso 1 1 calc R . .
C5 C 0.34525(16) 0.0607(6) -0.08005(7) 0.0108(7) Uani 1 1 d . . .
H5A H 0.3000 -0.0270 -0.0872 0.013 Uiso 1 1 calc R . .
H5B H 0.3806 -0.0595 -0.0699 0.013 Uiso 1 1 calc R . .
C6 C 0.37215(16) 0.1712(6) -0.11084(7) 0.0143(7) Uani 1 1 d . . .
H6A H 0.4166 0.2643 -0.1041 0.017 Uiso 1 1 calc R . .
H6B H 0.3827 0.0397 -0.1260 0.017 Uiso 1 1 calc R . .
C7 C 0.33753(19) 0.4322(6) -0.15804(8) 0.0196(8) Uani 1 1 d . . .
H7A H 0.3848 0.5115 -0.1530 0.023 Uiso 1 1 calc R . .
H7B H 0.3025 0.5584 -0.1667 0.023 Uiso 1 1 calc R . .
C8 C 0.34092(17) 0.2370(6) -0.18489(7) 0.0160(7) Uani 1 1 d . . .
C9 C 0.27967(17) 0.0944(6) -0.19653(7) 0.0162(7) Uani 1 1 d . . .
H9 H 0.2364 0.1218 -0.1879 0.019 Uiso 1 1 calc R . .
C10 C 0.28233(18) -0.0877(6) -0.22084(8) 0.0188(8) Uani 1 1 d . . .
H10 H 0.2408 -0.1792 -0.2286 0.023 Uiso 1 1 calc R . .
C11 C 0.34694(19) -0.1335(7) -0.23363(8) 0.0228(8) Uani 1 1 d . . .
H11 H 0.3490 -0.2568 -0.2497 0.027 Uiso 1 1 calc R . .
C12 C 0.40775(19) 0.0055(8) -0.22222(8) 0.0303(10) Uani 1 1 d . . .
H12 H 0.4509 -0.0231 -0.2309 0.036 Uiso 1 1 calc R . .
C13 C 0.40521(18) 0.1880(8) -0.19793(8) 0.0270(9) Uani 1 1 d . . .
H13 H 0.4469 0.2787 -0.1903 0.032 Uiso 1 1 calc R . .
C14 C 0.11710(15) 0.4224(6) -0.03263(7) 0.0106(7) Uani 1 1 d . . .
H14A H 0.1505 0.5469 -0.0389 0.013 Uiso 1 1 calc R . .
H14B H 0.0937 0.4898 -0.0144 0.013 Uiso 1 1 calc R . .
C15 C 0.05942(16) 0.3693(6) -0.06277(7) 0.0125(7) Uani 1 1 d . . .
H15A H 0.0234 0.2548 -0.0564 0.015 Uiso 1 1 calc R . .
H15B H 0.0350 0.5218 -0.0707 0.015 Uiso 1 1 calc R . .
C16 C 0.04582(17) 0.2062(6) -0.11819(8) 0.0181(7) Uani 1 1 d . . .
H16A H 0.0317 0.3577 -0.1305 0.022 Uiso 1 1 calc R . .
H16B H 0.0023 0.1304 -0.1118 0.022 Uiso 1 1 calc R . .
C17 C 0.08104(16) 0.0312(6) -0.14029(8) 0.0153(7) Uani 1 1 d . . .
C18 C 0.12467(18) -0.1638(6) -0.12630(8) 0.0198(8) Uani 1 1 d . . .
H18 H 0.1353 -0.1780 -0.1030 0.024 Uiso 1 1 calc R . .
C19 C 0.1526(2) -0.3378(7) -0.14683(9) 0.0238(8) Uani 1 1 d . . .
H19 H 0.1818 -0.4666 -0.1372 0.029 Uiso 1 1 calc R . .
C20 C 0.13675(19) -0.3188(7) -0.18159(8) 0.0221(8) Uani 1 1 d . . .
H20 H 0.1543 -0.4371 -0.1953 0.026 Uiso 1 1 calc R . .
C21 C 0.09473(18) -0.1235(7) -0.19592(8) 0.0211(8) Uani 1 1 d . . .
H21 H 0.0846 -0.1094 -0.2193 0.025 Uiso 1 1 calc R . .
C22 C 0.06757(17) 0.0523(6) -0.17526(8) 0.0184(8) Uani 1 1 d . . .
H22 H 0.0402 0.1849 -0.1850 0.022 Uiso 1 1 calc R . .

loop_
_atom_site_aniso_label
_atom_site_aniso_U_11
_atom_site_aniso_U_22
_atom_site_aniso_U_33
_atom_site_aniso_U_23
_atom_site_aniso_U_13
_atom_site_aniso_U_12
O1 0.0056(11) 0.0302(13) 0.0147(11) -0.0064(9) 0.0069(8) 0.0003(10)
O2 0.0126(11) 0.0107(12) 0.0126(10) -0.0001(8) 0.0081(8) 0.0020(9)
O3 0.0176(12) 0.0247(13) 0.0083(10) 0.0021(9) 0.0056(8) 0.0046(10)
O4 0.0057(10) 0.0230(12) 0.0105(10) -0.0052(9) 0.0014(8) 0.0020(9)
N1 0.0077(12) 0.0124(13) 0.0068(12) -0.0022(10) 0.0053(9) 0.0005(10)
N2 0.0070(12) 0.0086(12) 0.0068(11) -0.0014(10) 0.0054(9) 0.0003(10)
C1 0.0085(15) 0.0114(15) 0.0093(14) 0.0016(12) 0.0065(11) -0.0006(12)
C2 0.0070(14) 0.0151(16) 0.0054(13) -0.0011(12) 0.0038(11) 0.0011(12)
C3 0.0063(14) 0.0108(15) 0.0036(13) -0.0033(11) 0.0005(10) -0.0001(12)
C4 0.0066(13) 0.0132(15) 0.0080(14) -0.0026(12) 0.0048(11) -0.0040(12)
C5 0.0102(14) 0.0143(16) 0.0090(14) -0.0040(12) 0.0056(11) 0.0004(13)
C6 0.0098(15) 0.0256(18) 0.0083(14) -0.0008(13) 0.0039(12) 0.0048(14)
C7 0.0247(18) 0.0246(18) 0.0094(15) 0.0027(14) 0.0024(13) -0.0060(15)
C8 0.0188(17) 0.0228(18) 0.0069(14) 0.0057(13) 0.0036(12) -0.0039(15)
C9 0.0123(16) 0.0239(18) 0.0135(15) 0.0021(14) 0.0050(12) 0.0002(14)
C10 0.0232(18) 0.0198(18) 0.0138(16) 0.0010(13) 0.0040(13) -0.0044(15)
C11 0.034(2) 0.0261(19) 0.0096(15) 0.0032(14) 0.0078(14) 0.0042(17)
C12 0.0192(18) 0.058(3) 0.0167(17) -0.0002(18) 0.0116(14) 0.0042(19)
C13 0.0147(17) 0.051(3) 0.0165(17) -0.0011(17) 0.0057(13) -0.0087(17)
C14 0.0071(14) 0.0145(16) 0.0119(14) -0.0023(12) 0.0073(11) 0.0018(13)
C15 0.0053(14) 0.0163(16) 0.0168(15) -0.0025(13) 0.0047(12) 0.0045(13)
C16 0.0119(16) 0.0247(18) 0.0169(16) -0.0058(14) -0.0002(13) 0.0004(14)
C17 0.0100(15) 0.0192(17) 0.0166(16) -0.0041(13) 0.0021(12) -0.0047(14)
C18 0.0252(18) 0.0208(18) 0.0148(16) 0.0011(14) 0.0078(13) -0.0015(15)
C19 0.032(2) 0.0152(17) 0.0271(18) 0.0016(15) 0.0144(15) 0.0018(16)
C20 0.0253(18) 0.0223(18) 0.0224(17) -0.0074(15) 0.0161(15) -0.0088(16)
C21 0.0209(18) 0.031(2) 0.0128(16) -0.0059(15) 0.0060(13) -0.0146(16)
C22 0.0147(16) 0.0221(18) 0.0177(17) -0.0013(14) 0.0000(13) -0.0039(14)

loop_
_atom_type_symbol
_atom_type_description
_atom_type_scat_dispersion_real
_atom_type_scat_dispersion_imag
_atom_type_scat_source
C C 0.0033 0.0016 'International Tables Vol C Tables 4.2.6.8 and 6.1.1.4'
H H 0.0000 0.0000 'International Tables Vol C Tables 4.2.6.8 and 6.1.1.4'
N N 0.0061 0.0033 'International Tables Vol C Tables 4.2.6.8 and 6.1.1.4'
O O 0.0106 0.0060 'International Tables Vol C Tables 4.2.6.8 and 6.1.1.4'

loop_
_geom_angle_atom_site_label_1
_geom_angle_atom_site_label_2
_geom_angle_atom_site_label_3
_geom_angle
_geom_angle_site_symmetry_1
_geom_angle_site_symmetry_3
_geom_angle_publ_flag
C6 O3 C7 112.0(2) . . ?
C16 O4 C15 112.1(2) . . ?
C1 N1 C2 124.0(2) . . ?
C1 N1 C5 118.1(2) . . ?
C2 N1 C5 117.7(2) . . ?
C3 N2 C14 122.7(2) . . ?
C3 N2 C4 119.8(2) . 7 ?
C14 N2 C4 116.2(2) . 7 ?
O1 C1 N1 121.8(3) . . ?
O1 C1 C4 120.0(3) . . ?
N1 C1 C4 118.1(2) . . ?
N1 C2 C3 111.8(2) . . ?
N1 C2 H2A 109.3 . . ?
C3 C2 H2A 109.3 . . ?
N1 C2 H2B 109.3 . . ?
C3 C2 H2B 109.3 . . ?
H2A C2 H2B 107.9 . . ?
O2 C3 N2 122.6(3) . . ?
O2 C3 C2 120.2(2) . . ?
N2 C3 C2 117.1(2) . . ?
N2 C4 C1 108.4(2) 7 . ?
N2 C4 H4A 110.0 7 . ?
C1 C4 H4A 110.0 . . ?
N2 C4 H4B 110.0 7 . ?
C1 C4 H4B 110.0 . . ?
H4A C4 H4B 108.4 . . ?
N1 C5 C6 113.7(3) . . ?
N1 C5 H5A 108.8 . . ?
C6 C5 H5A 108.8 . . ?
N1 C5 H5B 108.8 . . ?
C6 C5 H5B 108.8 . . ?
H5A C5 H5B 107.7 . . ?
O3 C6 C5 109.0(2) . . ?
O3 C6 H6A 109.9 . . ?
C5 C6 H6A 109.9 . . ?
O3 C6 H6B 109.9 . . ?
C5 C6 H6B 109.9 . . ?
H6A C6 H6B 108.3 . . ?
O3 C7 C8 112.5(3) . . ?
O3 C7 H7A 109.1 . . ?
C8 C7 H7A 109.1 . . ?
O3 C7 H7B 109.1 . . ?
C8 C7 H7B 109.1 . . ?
H7A C7 H7B 107.8 . . ?
C13 C8 C9 118.1(3) . . ?
C13 C8 C7 121.5(3) . . ?
C9 C8 C7 120.4(3) . . ?
C10 C9 C8 121.0(3) . . ?
C10 C9 H9 119.5 . . ?
C8 C9 H9 119.5 . . ?
C11 C10 C9 120.1(3) . . ?
C11 C10 H10 119.9 . . ?
C9 C10 H10 119.9 . . ?
C12 C11 C10 119.3(3) . . ?
C12 C11 H11 120.3 . . ?
C10 C11 H11 120.3 . . ?
C11 C12 C13 120.6(3) . . ?
C11 C12 H12 119.7 . . ?
C13 C12 H12 119.7 . . ?
C8 C13 C12 120.8(3) . . ?
C8 C13 H13 119.6 . . ?
C12 C13 H13 119.6 . . ?
N2 C14 C15 112.4(2) . . ?
N2 C14 H14A 109.1 . . ?
C15 C14 H14A 109.1 . . ?
N2 C14 H14B 109.1 . . ?
C15 C14 H14B 109.1 . . ?
H14A C14 H14B 107.8 . . ?
O4 C15 C14 107.7(2) . . ?
O4 C15 H15A 110.2 . . ?
C14 C15 H15A 110.2 . . ?
O4 C15 H15B 110.2 . . ?
C14 C15 H15B 110.2 . . ?
H15A C15 H15B 108.5 . . ?
O4 C16 C17 109.8(2) . . ?
O4 C16 H16A 109.7 . . ?
C17 C16 H16A 109.7 . . ?
O4 C16 H16B 109.7 . . ?
C17 C16 H16B 109.7 . . ?
H16A C16 H16B 108.2 . . ?
C22 C17 C18 118.5(3) . . ?
C22 C17 C16 120.6(3) . . ?
C18 C17 C16 120.8(3) . . ?
C19 C18 C17 120.9(3) . . ?
C19 C18 H18 119.6 . . ?
C17 C18 H18 119.6 . . ?
C20 C19 C18 119.9(3) . . ?
C20 C19 H19 120.0 . . ?
C18 C19 H19 120.0 . . ?
C21 C20 C19 119.9(3) . . ?
C21 C20 H20 120.0 . . ?
C19 C20 H20 120.0 . . ?
C20 C21 C22 120.0(3) . . ?
C20 C21 H21 120.0 . . ?
C22 C21 H21 120.0 . . ?
C17 C22 C21 120.8(3) . . ?
C17 C22 H22 119.6 . . ?
C21 C22 H22 119.6 . . ?

loop_
_geom_bond_atom_site_label_1
_geom_bond_atom_site_label_2
_geom_bond_distance
_geom_bond_site_symmetry_2
_geom_bond_publ_flag
O1 C1 1.231(3) . ?
O2 C3 1.227(4) . ?
O3 C6 1.425(4) . ?
O3 C7 1.432(4) . ?
O4 C16 1.419(4) . ?
O4 C15 1.433(3) . ?
N1 C1 1.357(4) . ?
N1 C2 1.458(4) . ?
N1 C5 1.469(4) . ?
N2 C3 1.363(4) . ?
N2 C14 1.464(4) . ?
N2 C4 1.479(4) 7 ?
C1 C4 1.538(4) . ?
C2 C3 1.532(4) . ?
C2 H2A 0.9700 . ?
C2 H2B 0.9700 . ?
C4 N2 1.479(4) 7 ?
C4 H4A 0.9700 . ?
C4 H4B 0.9700 . ?
C5 C6 1.515(4) . ?
C5 H5A 0.9700 . ?
C5 H5B 0.9700 . ?
C6 H6A 0.9700 . ?
C6 H6B 0.9700 . ?
C7 C8 1.511(5) . ?
C7 H7A 0.9700 . ?
C7 H7B 0.9700 . ?
C8 C13 1.393(5) . ?
C8 C9 1.396(5) . ?
C9 C10 1.388(5) . ?
C9 H9 0.9300 . ?
C10 C11 1.391(5) . ?
C10 H10 0.9300 . ?
C11 C12 1.377(5) . ?
C11 H11 0.9300 . ?
C12 C13 1.388(5) . ?
C12 H12 0.9300 . ?
C13 H13 0.9300 . ?
C14 C15 1.522(4) . ?
C14 H14A 0.9700 . ?
C14 H14B 0.9700 . ?
C15 H15A 0.9700 . ?
C15 H15B 0.9700 . ?
C16 C17 1.504(4) . ?
C16 H16A 0.9700 . ?
C16 H16B 0.9700 . ?
C17 C22 1.391(4) . ?
C17 C18 1.394(5) . ?
C18 C19 1.394(5) . ?
C18 H18 0.9300 . ?
C19 C20 1.384(5) . ?
C19 H19 0.9300 . ?
C20 C21 1.384(5) . ?
C20 H20 0.9300 . ?
C21 C22 1.398(5) . ?
C21 H21 0.9300 . ?
C22 H22 0.9300 . ?
